data_4133172
loop_
_publ_author_name
'Rajabimoghadam, Khashayar'
'Darwish, Yousef'
'Bashir, Umyeena'
'Pitman, Dylan'
'Eichelberger, Sidney'
'Siegler, Maxime A.'
'Swart, Marcel'
'Garcia-Bosch, Isaac'

_publ_section_title
;
 Catalytic Aerobic Oxidation of Alcohols by Copper Complexes Bearing
 Redox-Active Ligands with Tunable H-Bonding Groups.
;
_journal_issue 48
_journal_name_full 'Journal of the American Chemical Society'
_journal_page_first 16625
_journal_page_last 16634
_journal_paper_doi 10.1021/jacs.8b08748
_journal_volume 140
_journal_year 2018
_chemical_formula_moiety 'C48 H84 Cu K2 N12 O8'
_chemical_formula_sum 'C48 H84 Cu K2 N12 O8'
_chemical_formula_weight 1099.01
_space_group_crystal_system triclinic
_space_group_IT_number 2
_space_group_name_Hall '-P 1'
_space_group_name_H-M_alt 'P -1'
_atom_sites_solution_hydrogens mixed
_atom_sites_solution_primary direct
_atom_sites_solution_secondary difmap
_audit_creation_method SHELXL-2014/7
_cell_angle_alpha 107.227(3)
_cell_angle_beta 102.602(3)
_cell_angle_gamma 113.837(3)
_cell_formula_units_Z 1
_cell_length_a 10.5275(3)
_cell_length_b 12.6760(4)
_cell_length_c 13.3299(4)
_cell_measurement_reflns_used 10623
_cell_measurement_temperature 110(2)
_cell_measurement_theta_max 27.65
_cell_measurement_theta_min 2.76
_cell_volume 1433.19(11)
_computing_cell_refinement 'CrysAlisPro 1.171.39.29c (Rigaku OD, 2017)'
_computing_data_collection 'CrysAlisPro 1.171.39.29c (Rigaku OD, 2017)'
_computing_data_reduction 'CrysAlisPro 1.171.39.29c (Rigaku OD, 2017)'
_computing_molecular_graphics 'SHELXTL v6.10 (Sheldrick, 2008)'
_computing_publication_material 'SHELXTL v6.10 (Sheldrick, 2008)'
_computing_structure_refinement 'SHELXL-2014/7 (Sheldrick, 2015)'
_computing_structure_solution 'SHELXS-2014/7 (Sheldrick, 2015)'
_diffrn_ambient_temperature 110(2)
_diffrn_measured_fraction_theta_full 0.999
_diffrn_measured_fraction_theta_max 1.000
_diffrn_measurement_device_type 'SuperNova, Dual, Cu at zero, Atlas'
_diffrn_measurement_method '\w scans'
_diffrn_radiation_monochromator mirror
_diffrn_radiation_source 'SuperNova (Mo) X-ray Source'
_diffrn_radiation_type MoK\a
_diffrn_radiation_wavelength 0.71073
_diffrn_reflns_av_R_equivalents 0.0239
_diffrn_reflns_av_unetI/netI 0.0283
_diffrn_reflns_Laue_measured_fraction_full 0.999
_diffrn_reflns_Laue_measured_fraction_max 1.000
_diffrn_reflns_limit_h_max 13
_diffrn_reflns_limit_h_min -13
_diffrn_reflns_limit_k_max 16
_diffrn_reflns_limit_k_min -15
_diffrn_reflns_limit_l_max 17
_diffrn_reflns_limit_l_min -17
_diffrn_reflns_number 20089
_diffrn_reflns_point_group_measured_fraction_full 0.999
_diffrn_reflns_point_group_measured_fraction_max 1.000
_diffrn_reflns_theta_full 25.242
_diffrn_reflns_theta_max 27.499
_diffrn_reflns_theta_min 2.135
_exptl_absorpt_coefficient_mu 0.585
_exptl_absorpt_correction_T_max 1.000
_exptl_absorpt_correction_T_min 0.525
_exptl_absorpt_correction_type gaussian
_exptl_absorpt_process_details
;
CrysAlisPro 1.171.39.29c (Rigaku Oxford Diffraction, 2017)
Numerical absorption correction based on gaussian integration over
			a multifaceted crystal model
Empirical absorption correction using spherical harmonics,
 implemented in SCALE3 ABSPACK scaling algorithm.
;
_exptl_crystal_colour orange-red
_exptl_crystal_density_diffrn 1.273
_exptl_crystal_description block
_exptl_crystal_F_000 587
_exptl_crystal_size_max 0.32
_exptl_crystal_size_mid 0.18
_exptl_crystal_size_min 0.13
_refine_diff_density_max 0.368
_refine_diff_density_min -0.427
_refine_diff_density_rms 0.052
_refine_ls_extinction_method none
_refine_ls_goodness_of_fit_ref 1.026
_refine_ls_hydrogen_treatment mixed
_refine_ls_matrix_type full
_refine_ls_number_parameters 340
_refine_ls_number_reflns 6593
_refine_ls_number_restraints 2
_refine_ls_restrained_S_all 1.027
_refine_ls_R_factor_all 0.0375
_refine_ls_R_factor_gt 0.0310
_refine_ls_shift/su_max 0.000
_refine_ls_shift/su_mean 0.000
_refine_ls_structure_factor_coef Fsqd
_refine_ls_weighting_details 'w=1/[\s^2^(Fo^2^)+(0.0306P)^2^+0.8332P] where P=(Fo^2^+2Fc^2^)/3'
_refine_ls_weighting_scheme calc
_refine_ls_wR_factor_gt 0.0734
_refine_ls_wR_factor_ref 0.0769
_reflns_Friedel_coverage 0.000
_reflns_number_gt 5807
_reflns_number_total 6593
_reflns_threshold_expression 'I > 2\s(I)'
_cod_data_source_file ja8b08748_si_008.cif
_cod_data_source_block tBu-4,5_Me2_Ph_CuII
_cod_original_cell_volume 1433.18(9)
_cod_database_code 4133172
_shelx_shelxl_version_number 2014/7
_shelx_space_group_comment
;
The symmetry employed for this shelxl refinement is uniquely defined
by the following loop, which should always be used as a source of
symmetry information in preference to the above space-group names.
They are only intended as comments.
;

loop_
_space_group_symop_operation_xyz
'x, y, z'
'-x, -y, -z'

loop_
_atom_site_label
_atom_site_type_symbol
_atom_site_fract_x
_atom_site_fract_y
_atom_site_fract_z
_atom_site_U_iso_or_equiv
_atom_site_adp_type
_atom_site_occupancy
_atom_site_site_symmetry_order
_atom_site_calc_flag
_atom_site_refinement_flags_posn
_atom_site_refinement_flags_adp
_atom_site_refinement_flags_occupancy
Cu1 Cu 0.0000 0.0000 0.5000 0.01136(7) Uani 1 2 d S . P
C1 C -0.13822(19) -0.36594(17) 0.13437(14) 0.0282(4) Uani 1 1 d . . .
H1A H -0.1694 -0.4017 0.1865 0.042 Uiso 1 1 calc R U .
H1B H -0.1589 -0.4348 0.0640 0.042 Uiso 1 1 calc R U .
H1C H -0.1944 -0.3239 0.1164 0.042 Uiso 1 1 calc R U .
C2 C 0.0779(2) -0.20796(19) 0.11239(15) 0.0317(4) Uani 1 1 d . . .
H2A H 0.0190 -0.1676 0.0953 0.047 Uiso 1 1 calc R U .
H2B H 0.0605 -0.2739 0.0414 0.047 Uiso 1 1 calc R U .
H2C H 0.1852 -0.1432 0.1503 0.047 Uiso 1 1 calc R U .
C3 C 0.1162(2) -0.33619(16) 0.21516(14) 0.0265(4) Uani 1 1 d . . .
H3A H 0.2246 -0.2757 0.2463 0.040 Uiso 1 1 calc R U .
H3B H 0.0890 -0.4078 0.1444 0.040 Uiso 1 1 calc R U .
H3C H 0.0904 -0.3683 0.2705 0.040 Uiso 1 1 calc R U .
C4 C 0.02973(17) -0.26879(15) 0.19057(12) 0.0177(3) Uani 1 1 d . . .
C5 C 0.18446(16) -0.06732(14) 0.37441(12) 0.0139(3) Uani 1 1 d . . .
C6 C 0.30083(15) 0.13259(13) 0.53639(12) 0.0132(3) Uani 1 1 d . . .
C7 C 0.42038(16) 0.21735(14) 0.52077(12) 0.0155(3) Uani 1 1 d . . .
H7 H 0.4224 0.1970 0.4468 0.019 Uiso 1 1 calc R U .
C8 C 0.53693(16) 0.33123(14) 0.61117(13) 0.0170(3) Uani 1 1 d . . .
C9 C 0.65901(18) 0.42509(16) 0.58959(15) 0.0254(3) Uani 1 1 d . . .
H9A H 0.6505 0.3847 0.5115 0.038 Uiso 1 1 calc R U .
H9B H 0.7578 0.4512 0.6433 0.038 Uiso 1 1 calc R U .
H9C H 0.6480 0.5003 0.6000 0.038 Uiso 1 1 calc R U .
C10 C 0.65444(18) 0.48647(15) 0.81994(14) 0.0253(3) Uani 1 1 d . . .
H10A H 0.6324 0.4916 0.8884 0.038 Uiso 1 1 calc R U .
H10B H 0.6546 0.5564 0.8024 0.038 Uiso 1 1 calc R U .
H10C H 0.7535 0.4935 0.8332 0.038 Uiso 1 1 calc R U .
C11 C 0.53555(16) 0.35999(14) 0.72097(13) 0.0172(3) Uani 1 1 d . . .
C12 C 0.41809(16) 0.27371(14) 0.73708(12) 0.0158(3) Uani 1 1 d . . .
H12 H 0.4191 0.2917 0.8118 0.019 Uiso 1 1 calc R U .
C13 C 0.29884(15) 0.16134(13) 0.64603(12) 0.0129(3) Uani 1 1 d . . .
C14 C 0.17408(16) 0.01780(13) 0.71956(11) 0.0129(3) Uani 1 1 d . . .
C15 C 0.01488(16) -0.12255(14) 0.79571(12) 0.0150(3) Uani 1 1 d . . .
C16 C 0.03567(18) -0.23811(15) 0.75299(13) 0.0206(3) Uani 1 1 d . . .
H16A H -0.0418 -0.2994 0.6767 0.031 Uiso 1 1 calc R U .
H16B H 0.0266 -0.2789 0.8051 0.031 Uiso 1 1 calc R U .
H16C H 0.1356 -0.2101 0.7498 0.031 Uiso 1 1 calc R U .
C17 C 0.12133(18) -0.03326(15) 0.92037(12) 0.0201(3) Uani 1 1 d . . .
H17A H 0.2259 -0.0020 0.9270 0.030 Uiso 1 1 calc R U .
H17B H 0.1011 -0.0800 0.9672 0.030 Uiso 1 1 calc R U .
H17C H 0.1051 0.0393 0.9467 0.030 Uiso 1 1 calc R U .
C18 C -0.14817(17) -0.16847(16) 0.78448(14) 0.0216(3) Uani 1 1 d . . .
H18A H -0.1620 -0.0946 0.8114 0.032 Uiso 1 1 calc R U .
H18B H -0.1711 -0.2160 0.8304 0.032 Uiso 1 1 calc R U .
H18C H -0.2159 -0.2243 0.7045 0.032 Uiso 1 1 calc R U .
N1 N 0.04995(14) -0.17239(12) 0.29619(10) 0.0155(2) Uani 1 1 d D . .
H1 H -0.0259(19) -0.1641(17) 0.2942(14) 0.019 Uiso 1 1 d D U .
N2 N 0.16873(13) 0.02339(12) 0.44781(10) 0.0138(2) Uani 1 1 d . . .
N3 N 0.16398(13) 0.08020(12) 0.65268(10) 0.0136(2) Uani 1 1 d . . .
N4 N 0.03940(14) -0.05378(12) 0.72435(10) 0.0155(2) Uani 1 1 d D . .
H4 H -0.0320(19) -0.0528(17) 0.6882(14) 0.019 Uiso 1 1 d D U .
O1 O 0.30789(11) -0.05926(10) 0.37889(9) 0.0186(2) Uani 1 1 d . . .
O2 O 0.29235(11) 0.02282(10) 0.77093(9) 0.0174(2) Uani 1 1 d . . .
K1 K 0.58391(4) 0.04972(3) 0.38734(3) 0.01948(8) Uani 1 1 d . . .
C1S C 1.2488(2) 0.41016(19) 0.60331(16) 0.0307(4) Uani 1 1 d . . .
H1S1 H 1.2346 0.3262 0.5597 0.046 Uiso 1 1 calc R U .
H1S2 H 1.2989 0.4369 0.6848 0.046 Uiso 1 1 calc R U .
H1S3 H 1.3110 0.4727 0.5804 0.046 Uiso 1 1 calc R U .
C2S C 1.10355(19) 0.52069(15) 0.63412(14) 0.0227(3) Uani 1 1 d . . .
H2S1 H 0.9997 0.5037 0.6132 0.034 Uiso 1 1 calc R U .
H2S2 H 1.1592 0.5824 0.6078 0.034 Uiso 1 1 calc R U .
H2S3 H 1.1521 0.5557 0.7171 0.034 Uiso 1 1 calc R U .
N1S N 1.10298(15) 0.40238(13) 0.58113(11) 0.0202(3) Uani 1 1 d . . .
C3S C 0.9750(2) 0.29093(16) 0.51962(13) 0.0235(3) Uani 1 1 d . . .
H3S H 0.9834 0.2170 0.4907 0.028 Uiso 1 1 calc R U .
O1S O 0.84738(14) 0.27495(11) 0.49693(10) 0.0282(3) Uani 1 1 d . . .
C4S C 0.6167(2) 0.19706(19) 0.01173(16) 0.0343(4) Uani 1 1 d . . .
H4S1 H 0.6596 0.1413 0.0114 0.051 Uiso 1 1 calc R U .
H4S2 H 0.6967 0.2832 0.0316 0.051 Uiso 1 1 calc R U .
H4S3 H 0.5402 0.1632 -0.0640 0.051 Uiso 1 1 calc R U .
C5S C 0.4765(2) 0.27964(19) 0.10580(18) 0.0358(4) Uani 1 1 d . . .
H5S1 H 0.4393 0.2795 0.1671 0.054 Uiso 1 1 calc R U .
H5S2 H 0.3921 0.2442 0.0339 0.054 Uiso 1 1 calc R U .
H5S3 H 0.5500 0.3674 0.1237 0.054 Uiso 1 1 calc R U .
N2S N 0.54800(15) 0.20223(14) 0.09500(12) 0.0264(3) Uani 1 1 d . . .
C6S C 0.55275(19) 0.14163(18) 0.16161(16) 0.0298(4) Uani 1 1 d . . .
H6S H 0.6006 0.0921 0.1507 0.036 Uiso 1 1 calc R U .
O2S O 0.50078(16) 0.14471(15) 0.23517(13) 0.0417(3) Uani 1 1 d . . .

loop_
_atom_site_aniso_label
_atom_site_aniso_U_11
_atom_site_aniso_U_22
_atom_site_aniso_U_33
_atom_site_aniso_U_23
_atom_site_aniso_U_13
_atom_site_aniso_U_12
Cu1 0.00919(12) 0.01564(13) 0.01205(12) 0.00806(9) 0.00494(9) 0.00676(10)
C1 0.0242(8) 0.0273(9) 0.0204(8) 0.0018(7) 0.0038(7) 0.0103(8)
C2 0.0460(11) 0.0380(10) 0.0259(9) 0.0201(8) 0.0225(8) 0.0251(9)
C3 0.0334(9) 0.0246(9) 0.0250(8) 0.0084(7) 0.0091(7) 0.0202(8)
C4 0.0218(7) 0.0205(8) 0.0134(7) 0.0073(6) 0.0075(6) 0.0126(7)
C5 0.0154(7) 0.0174(7) 0.0152(7) 0.0113(6) 0.0082(5) 0.0095(6)
C6 0.0113(6) 0.0152(7) 0.0167(7) 0.0084(5) 0.0057(5) 0.0084(6)
C7 0.0148(7) 0.0187(7) 0.0200(7) 0.0118(6) 0.0098(6) 0.0106(6)
C8 0.0123(7) 0.0168(7) 0.0274(8) 0.0132(6) 0.0093(6) 0.0088(6)
C9 0.0191(8) 0.0215(8) 0.0380(9) 0.0167(7) 0.0150(7) 0.0075(7)
C10 0.0165(7) 0.0196(8) 0.0291(9) 0.0048(7) 0.0038(6) 0.0063(7)
C11 0.0123(7) 0.0155(7) 0.0219(7) 0.0078(6) 0.0036(6) 0.0072(6)
C12 0.0149(7) 0.0186(7) 0.0158(7) 0.0085(6) 0.0050(5) 0.0099(6)
C13 0.0111(6) 0.0158(7) 0.0169(7) 0.0108(6) 0.0061(5) 0.0083(6)
C14 0.0150(7) 0.0139(7) 0.0107(6) 0.0052(5) 0.0055(5) 0.0079(6)
C15 0.0167(7) 0.0170(7) 0.0167(7) 0.0112(6) 0.0093(6) 0.0089(6)
C16 0.0239(8) 0.0184(8) 0.0245(8) 0.0119(6) 0.0117(6) 0.0121(7)
C17 0.0243(8) 0.0222(8) 0.0162(7) 0.0109(6) 0.0095(6) 0.0110(7)
C18 0.0199(8) 0.0240(8) 0.0267(8) 0.0156(7) 0.0141(6) 0.0102(7)
N1 0.0130(6) 0.0192(6) 0.0160(6) 0.0064(5) 0.0063(5) 0.0103(5)
N2 0.0102(5) 0.0175(6) 0.0142(6) 0.0071(5) 0.0054(5) 0.0068(5)
N3 0.0101(5) 0.0180(6) 0.0148(6) 0.0101(5) 0.0053(5) 0.0066(5)
N4 0.0121(6) 0.0227(7) 0.0181(6) 0.0144(5) 0.0069(5) 0.0098(5)
O1 0.0137(5) 0.0219(6) 0.0238(5) 0.0098(4) 0.0094(4) 0.0110(5)
O2 0.0135(5) 0.0244(6) 0.0204(5) 0.0144(4) 0.0071(4) 0.0112(5)
K1 0.01531(16) 0.02440(18) 0.02477(17) 0.01409(14) 0.01068(13) 0.01123(14)
C1S 0.0330(10) 0.0422(11) 0.0423(10) 0.0289(9) 0.0228(8) 0.0290(9)
C2S 0.0254(8) 0.0191(8) 0.0266(8) 0.0107(6) 0.0098(7) 0.0132(7)
N1S 0.0250(7) 0.0211(7) 0.0238(7) 0.0125(5) 0.0127(6) 0.0160(6)
C3S 0.0373(10) 0.0207(8) 0.0191(7) 0.0117(6) 0.0142(7) 0.0165(8)
O1S 0.0278(6) 0.0250(6) 0.0261(6) 0.0124(5) 0.0089(5) 0.0080(5)
C4S 0.0321(10) 0.0385(11) 0.0307(9) 0.0146(8) 0.0094(8) 0.0179(9)
C5S 0.0305(10) 0.0345(10) 0.0535(12) 0.0258(9) 0.0158(9) 0.0214(9)
N2S 0.0200(7) 0.0277(8) 0.0343(8) 0.0160(6) 0.0077(6) 0.0138(6)
C6S 0.0185(8) 0.0311(10) 0.0391(10) 0.0186(8) 0.0049(7) 0.0127(8)
O2S 0.0362(8) 0.0594(10) 0.0544(9) 0.0411(8) 0.0239(7) 0.0306(8)

loop_
_atom_type_symbol
_atom_type_description
_atom_type_scat_dispersion_real
_atom_type_scat_dispersion_imag
_atom_type_scat_source
C C 0.0033 0.0016 'International Tables Vol C Tables 4.2.6.8 and 6.1.1.4'
H H 0.0000 0.0000 'International Tables Vol C Tables 4.2.6.8 and 6.1.1.4'
Cu Cu 0.3201 1.2651 'International Tables Vol C Tables 4.2.6.8 and 6.1.1.4'
K K 0.2009 0.2494 'International Tables Vol C Tables 4.2.6.8 and 6.1.1.4'
N N 0.0061 0.0033 'International Tables Vol C Tables 4.2.6.8 and 6.1.1.4'
O O 0.0106 0.0060 'International Tables Vol C Tables 4.2.6.8 and 6.1.1.4'

loop_
_geom_angle_atom_site_label_1
_geom_angle_atom_site_label_2
_geom_angle_atom_site_label_3
_geom_angle
_geom_angle_site_symmetry_1
_geom_angle_site_symmetry_3
N2 Cu1 N2 180.00(3) 2_556 .
N2 Cu1 N3 97.52(5) 2_556 .
N2 Cu1 N3 82.48(5) . .
N2 Cu1 N3 82.48(5) 2_556 2_556
N2 Cu1 N3 97.52(5) . 2_556
N3 Cu1 N3 180.0 . 2_556
C4 C1 H1A 109.5 . .
C4 C1 H1B 109.5 . .
H1A C1 H1B 109.5 . .
C4 C1 H1C 109.5 . .
H1A C1 H1C 109.5 . .
H1B C1 H1C 109.5 . .
C4 C2 H2A 109.5 . .
C4 C2 H2B 109.5 . .
H2A C2 H2B 109.5 . .
C4 C2 H2C 109.5 . .
H2A C2 H2C 109.5 . .
H2B C2 H2C 109.5 . .
C4 C3 H3A 109.5 . .
C4 C3 H3B 109.5 . .
H3A C3 H3B 109.5 . .
C4 C3 H3C 109.5 . .
H3A C3 H3C 109.5 . .
H3B C3 H3C 109.5 . .
N1 C4 C1 105.39(12) . .
N1 C4 C2 110.51(13) . .
C1 C4 C2 109.89(13) . .
N1 C4 C3 111.49(12) . .
C1 C4 C3 108.95(14) . .
C2 C4 C3 110.48(13) . .
O1 C5 N2 124.33(13) . .
O1 C5 N1 122.23(13) . .
N2 C5 N1 113.40(12) . .
O1 C5 K1 60.26(7) . 2_656
N2 C5 K1 86.46(8) . 2_656
N1 C5 K1 125.91(9) . 2_656
C7 C6 C13 119.42(13) . .
C7 C6 N2 125.10(13) . .
C13 C6 N2 115.09(12) . .
C7 C6 K1 105.22(8) . 2_656
C13 C6 K1 78.49(8) . 2_656
N2 C6 K1 90.97(8) . 2_656
C8 C7 C6 121.39(13) . .
C8 C7 H7 119.3 . .
C6 C7 H7 119.3 . .
C7 C8 C11 119.30(13) . .
C7 C8 C9 119.87(14) . .
C11 C8 C9 120.76(14) . .
C8 C9 H9A 109.5 . .
C8 C9 H9B 109.5 . .
H9A C9 H9B 109.5 . .
C8 C9 H9C 109.5 . .
H9A C9 H9C 109.5 . .
H9B C9 H9C 109.5 . .
C11 C10 H10A 109.5 . .
C11 C10 H10B 109.5 . .
H10A C10 H10B 109.5 . .
C11 C10 H10C 109.5 . .
H10A C10 H10C 109.5 . .
H10B C10 H10C 109.5 . .
C12 C11 C8 119.30(14) . .
C12 C11 C10 119.71(14) . .
C8 C11 C10 120.88(14) . .
C11 C12 C13 121.46(13) . .
C11 C12 H12 119.3 . .
C13 C12 H12 119.3 . .
C12 C13 C6 119.07(13) . .
C12 C13 N3 124.40(12) . .
C6 C13 N3 116.02(12) . .
C12 C13 K1 105.11(8) . 2_656
C6 C13 K1 77.09(8) . 2_656
N3 C13 K1 93.51(8) . 2_656
O2 C14 N4 122.13(12) . .
O2 C14 N3 124.65(13) . .
N4 C14 N3 113.21(12) . .
O2 C14 K1 50.93(7) . 2_656
N4 C14 K1 134.86(9) . 2_656
N3 C14 K1 89.49(8) . 2_656
N4 C15 C18 105.96(11) . .
N4 C15 C16 110.67(12) . .
C18 C15 C16 109.28(12) . .
N4 C15 C17 110.57(12) . .
C18 C15 C17 109.64(12) . .
C16 C15 C17 110.60(12) . .
C15 C16 H16A 109.5 . .
C15 C16 H16B 109.5 . .
H16A C16 H16B 109.5 . .
C15 C16 H16C 109.5 . .
H16A C16 H16C 109.5 . .
H16B C16 H16C 109.5 . .
C15 C17 H17A 109.5 . .
C15 C17 H17B 109.5 . .
H17A C17 H17B 109.5 . .
C15 C17 H17C 109.5 . .
H17A C17 H17C 109.5 . .
H17B C17 H17C 109.5 . .
C15 C18 H18A 109.5 . .
C15 C18 H18B 109.5 . .
H18A C18 H18B 109.5 . .
C15 C18 H18C 109.5 . .
H18A C18 H18C 109.5 . .
H18B C18 H18C 109.5 . .
C5 N1 C4 125.43(12) . .
C5 N1 H1 114.6(12) . .
C4 N1 H1 114.7(12) . .
C5 N2 C6 117.94(11) . .
C5 N2 Cu1 128.51(10) . .
C6 N2 Cu1 107.21(8) . .
C14 N3 C13 117.56(11) . .
C14 N3 Cu1 123.99(10) . .
C13 N3 Cu1 106.96(8) . .
C14 N4 C15 126.53(12) . .
C14 N4 H4 116.2(13) . .
C15 N4 H4 117.0(13) . .
C5 O1 K1 155.52(10) . .
C5 O1 K1 98.74(8) . 2_656
K1 O1 K1 91.68(3) . 2_656
C14 O2 K1 109.02(8) . 2_656
O1 K1 O1S 141.71(4) . .
O1 K1 O2S 90.49(4) . .
O1S K1 O2S 86.92(4) . .
O1 K1 O2 130.56(3) . 2_656
O1S K1 O2 86.44(3) . 2_656
O2S K1 O2 79.50(4) . 2_656
O1 K1 O1 88.32(3) . 2_656
O1S K1 O1 78.23(3) . 2_656
O2S K1 O1 154.12(4) . 2_656
O2 K1 O1 120.01(3) 2_656 2_656
O1 K1 C6 99.75(3) . 2_656
O1S K1 C6 99.10(4) . 2_656
O2S K1 C6 153.90(4) . 2_656
O2 K1 C6 75.60(3) 2_656 2_656
O1 K1 C6 51.05(3) 2_656 2_656
O1 K1 C13 108.81(3) . 2_656
O1S K1 C13 102.04(4) . 2_656
O2S K1 C13 129.50(4) . 2_656
O2 K1 C13 52.20(3) 2_656 2_656
O1 K1 C13 74.89(3) 2_656 2_656
C6 K1 C13 24.42(3) 2_656 2_656
O1 K1 C5 107.72(3) . 2_656
O1S K1 C5 67.98(4) . 2_656
O2S K1 C5 154.82(4) . 2_656
O2 K1 C5 100.15(3) 2_656 2_656
O1 K1 C5 21.01(3) 2_656 2_656
C6 K1 C5 41.28(3) 2_656 2_656
C13 K1 C5 61.58(3) 2_656 2_656
O1 K1 C14 141.68(4) . 2_656
O1S K1 C14 76.46(4) . 2_656
O2S K1 C14 96.32(4) . 2_656
O2 K1 C14 20.04(3) 2_656 2_656
O1 K1 C14 100.56(3) 2_656 2_656
C6 K1 C14 61.11(3) 2_656 2_656
C13 K1 C14 41.16(3) 2_656 2_656
C5 K1 C14 80.29(3) 2_656 2_656
O1 K1 C6S 103.99(4) . .
O1S K1 C6S 83.65(4) . .
O2S K1 C6S 17.91(4) . .
O2 K1 C6S 61.78(4) 2_656 .
O1 K1 C6S 161.52(4) 2_656 .
C6 K1 C6S 137.11(4) 2_656 .
C13 K1 C6S 112.88(4) 2_656 .
C5 K1 C6S 147.79(4) 2_656 .
C14 K1 C6S 78.43(4) 2_656 .
O1 K1 K1 48.09(2) . 2_656
O1S K1 K1 110.81(3) . 2_656
O2S K1 K1 132.49(3) . 2_656
O2 K1 K1 142.42(3) 2_656 2_656
O1 K1 K1 40.23(2) 2_656 2_656
C6 K1 K1 68.98(3) 2_656 2_656
C13 K1 K1 90.81(3) 2_656 2_656
C5 K1 K1 60.11(2) 2_656 2_656
C14 K1 K1 130.05(3) 2_656 2_656
C6S K1 K1 149.57(3) . 2_656
N1S C1S H1S1 109.5 . .
N1S C1S H1S2 109.5 . .
H1S1 C1S H1S2 109.5 . .
N1S C1S H1S3 109.5 . .
H1S1 C1S H1S3 109.5 . .
H1S2 C1S H1S3 109.5 . .
N1S C2S H2S1 109.5 . .
N1S C2S H2S2 109.5 . .
H2S1 C2S H2S2 109.5 . .
N1S C2S H2S3 109.5 . .
H2S1 C2S H2S3 109.5 . .
H2S2 C2S H2S3 109.5 . .
C3S N1S C2S 121.69(13) . .
C3S N1S C1S 121.42(14) . .
C2S N1S C1S 116.82(14) . .
O1S C3S N1S 126.05(15) . .
O1S C3S H3S 117.0 . .
N1S C3S H3S 117.0 . .
C3S O1S K1 127.33(11) . .
N2S C4S H4S1 109.5 . .
N2S C4S H4S2 109.5 . .
H4S1 C4S H4S2 109.5 . .
N2S C4S H4S3 109.5 . .
H4S1 C4S H4S3 109.5 . .
H4S2 C4S H4S3 109.5 . .
N2S C5S H5S1 109.5 . .
N2S C5S H5S2 109.5 . .
H5S1 C5S H5S2 109.5 . .
N2S C5S H5S3 109.5 . .
H5S1 C5S H5S3 109.5 . .
H5S2 C5S H5S3 109.5 . .
C6S N2S C4S 122.21(15) . .
C6S N2S C5S 120.83(16) . .
C4S N2S C5S 116.94(15) . .
O2S C6S N2S 125.51(17) . .
O2S C6S K1 44.89(9) . .
N2S C6S K1 166.49(13) . .
O2S C6S H6S 117.2 . .
N2S C6S H6S 117.2 . .
K1 C6S H6S 73.2 . .
C6S O2S K1 117.20(11) . .

loop_
_geom_bond_atom_site_label_1
_geom_bond_atom_site_label_2
_geom_bond_distance
_geom_bond_site_symmetry_2
Cu1 N2 1.9907(11) 2_556
Cu1 N2 1.9907(11) .
Cu1 N3 1.9946(11) .
Cu1 N3 1.9946(11) 2_556
Cu1 H1 2.786(17) .
Cu1 H4 2.835(17) .
C1 C4 1.523(2) .
C1 H1A 0.9800 .
C1 H1B 0.9800 .
C1 H1C 0.9800 .
C2 C4 1.526(2) .
C2 H2A 0.9800 .
C2 H2B 0.9800 .
C2 H2C 0.9800 .
C3 C4 1.526(2) .
C3 H3A 0.9800 .
C3 H3B 0.9800 .
C3 H3C 0.9800 .
C4 N1 1.4700(18) .
C5 O1 1.2481(17) .
C5 N2 1.3657(18) .
C5 N1 1.3693(19) .
C5 K1 3.4415(14) 2_656
C6 C7 1.391(2) .
C6 C13 1.4047(19) .
C6 N2 1.4155(18) .
C6 K1 3.3115(13) 2_656
C7 C8 1.391(2) .
C7 H7 0.9500 .
C8 C11 1.405(2) .
C8 C9 1.509(2) .
C9 H9A 0.9800 .
C9 H9B 0.9800 .
C9 H9C 0.9800 .
C10 C11 1.511(2) .
C10 H10A 0.9800 .
C10 H10B 0.9800 .
C10 H10C 0.9800 .
C11 C12 1.390(2) .
C12 C13 1.394(2) .
C12 H12 0.9500 .
C13 N3 1.4178(18) .
C13 K1 3.3291(13) 2_656
C14 O2 1.2495(16) .
C14 N4 1.3680(18) .
C14 N3 1.3697(17) .
C14 K1 3.4465(14) 2_656
C15 N4 1.4655(18) .
C15 C18 1.528(2) .
C15 C16 1.529(2) .
C15 C17 1.532(2) .
C16 H16A 0.9800 .
C16 H16B 0.9800 .
C16 H16C 0.9800 .
C17 H17A 0.9800 .
C17 H17B 0.9800 .
C17 H17C 0.9800 .
C18 H18A 0.9800 .
C18 H18B 0.9800 .
C18 H18C 0.9800 .
N1 H1 0.842(16) .
N4 H4 0.807(16) .
O1 K1 2.6240(11) .
O1 K1 3.0231(11) 2_656
O2 K1 2.8304(11) 2_656
K1 O1S 2.7091(13) .
K1 O2S 2.8025(13) .
K1 O2 2.8304(11) 2_656
K1 O1 3.0231(11) 2_656
K1 C6 3.3115(13) 2_656
K1 C13 3.3291(13) 2_656
K1 C5 3.4415(14) 2_656
K1 C14 3.4465(14) 2_656
K1 C6S 3.5317(18) .
K1 K1 4.0608(6) 2_656
C1S N1S 1.454(2) .
C1S H1S1 0.9800 .
C1S H1S2 0.9800 .
C1S H1S3 0.9800 .
C2S N1S 1.4531(19) .
C2S H2S1 0.9800 .
C2S H2S2 0.9800 .
C2S H2S3 0.9800 .
N1S C3S 1.333(2) .
C3S O1S 1.226(2) .
C3S H3S 0.9500 .
C4S N2S 1.451(2) .
C4S H4S1 0.9800 .
C4S H4S2 0.9800 .
C4S H4S3 0.9800 .
C5S N2S 1.453(2) .
C5S H5S1 0.9800 .
C5S H5S2 0.9800 .
C5S H5S3 0.9800 .
N2S C6S 1.340(2) .
C6S O2S 1.221(2) .
C6S H6S 0.9500 .

loop_
_geom_hbond_atom_site_label_D
_geom_hbond_atom_site_label_H
_geom_hbond_atom_site_label_A
_geom_hbond_distance_DH
_geom_hbond_distance_HA
_geom_hbond_distance_DA
_geom_hbond_angle_DHA
_geom_hbond_site_symmetry_A
N1 H1 N3 0.842(16) 2.236(16) 3.0377(16) 159.1(16) 2_556
N4 H4 N2 0.807(16) 2.279(16) 3.0377(16) 157.0(17) 2_556

loop_
_geom_torsion_atom_site_label_1
_geom_torsion_atom_site_label_2
_geom_torsion_atom_site_label_3
_geom_torsion_atom_site_label_4
_geom_torsion
_geom_torsion_site_symmetry_1
_geom_torsion_site_symmetry_4
C13 C6 C7 C8 -1.1(2) . .
N2 C6 C7 C8 171.43(13) . .
K1 C6 C7 C8 -86.30(13) 2_656 .
C6 C7 C8 C11 1.4(2) . .
C6 C7 C8 C9 -175.69(13) . .
C7 C8 C11 C12 0.3(2) . .
C9 C8 C11 C12 177.36(13) . .
C7 C8 C11 C10 -175.92(13) . .
C9 C8 C11 C10 1.1(2) . .
C8 C11 C12 C13 -2.3(2) . .
C10 C11 C12 C13 173.99(13) . .
C11 C12 C13 C6 2.5(2) . .
C11 C12 C13 N3 -168.87(13) . .
C11 C12 C13 K1 85.96(13) . 2_656
C7 C6 C13 C12 -0.82(19) . .
N2 C6 C13 C12 -174.09(12) . .
K1 C6 C13 C12 100.28(12) 2_656 .
C7 C6 C13 N3 171.30(12) . .
N2 C6 C13 N3 -1.97(17) . .
K1 C6 C13 N3 -87.59(10) 2_656 .
C7 C6 C13 K1 -101.11(12) . 2_656
N2 C6 C13 K1 85.62(10) . 2_656
O1 C5 N1 C4 -18.6(2) . .
N2 C5 N1 C4 163.58(12) . .
K1 C5 N1 C4 -93.11(14) 2_656 .
C1 C4 N1 C5 179.33(13) . .
C2 C4 N1 C5 -62.01(18) . .
C3 C4 N1 C5 61.27(19) . .
O1 C5 N2 C6 -1.4(2) . .
N1 C5 N2 C6 176.31(12) . .
K1 C5 N2 C6 48.47(11) 2_656 .
O1 C5 N2 Cu1 -149.64(11) . .
N1 C5 N2 Cu1 28.09(17) . .
K1 C5 N2 Cu1 -99.75(9) 2_656 .
C7 C6 N2 C5 58.48(18) . .
C13 C6 N2 C5 -128.69(13) . .
K1 C6 N2 C5 -50.96(12) 2_656 .
C7 C6 N2 Cu1 -147.08(11) . .
C13 C6 N2 Cu1 25.75(13) . .
K1 C6 N2 Cu1 103.48(6) 2_656 .
O2 C14 N3 C13 -3.4(2) . .
N4 C14 N3 C13 177.39(12) . .
K1 C14 N3 C13 -42.82(11) 2_656 .
O2 C14 N3 Cu1 135.10(12) . .
N4 C14 N3 Cu1 -44.12(16) . .
K1 C14 N3 Cu1 95.67(8) 2_656 .
C12 C13 N3 C14 -66.18(18) . .
C6 C13 N3 C14 122.16(13) . .
K1 C13 N3 C14 44.82(12) 2_656 .
C12 C13 N3 Cu1 148.88(11) . .
C6 C13 N3 Cu1 -22.77(14) . .
K1 C13 N3 Cu1 -100.11(6) 2_656 .
O2 C14 N4 C15 6.4(2) . .
N3 C14 N4 C15 -174.38(13) . .
K1 C14 N4 C15 71.23(18) 2_656 .
C18 C15 N4 C14 170.98(14) . .
C16 C15 N4 C14 -70.66(18) . .
C17 C15 N4 C14 52.25(18) . .
N2 C5 O1 K1 -52.6(3) . .
N1 C5 O1 K1 129.85(19) . .
K1 C5 O1 K1 -114.2(2) 2_656 .
N2 C5 O1 K1 61.55(14) . 2_656
N1 C5 O1 K1 -115.99(12) . 2_656
N4 C14 O2 K1 124.26(12) . 2_656
N3 C14 O2 K1 -54.90(15) . 2_656
C2S N1S C3S O1S 3.0(2) . .
C1S N1S C3S O1S 179.68(15) . .
N1S C3S O1S K1 -174.61(11) . .
C4S N2S C6S O2S 178.01(18) . .
C5S N2S C6S O2S -0.2(3) . .
C4S N2S C6S K1 137.0(4) . .
C5S N2S C6S K1 -41.2(6) . .
N2S C6S O2S K1 -167.47(13) . .
